data_4020704
loop_
_publ_author_name
'Raymond F. Ziessel'
'Lo\"ic J. Charbonni\`ere'
'Samir Mameri'
'Franck Camerel'

_publ_section_title
;
 Bridging of Bipyridine Units by Phenylphosphine Links:
 Linear and Cyclic Oligomers and Some Acid Derivatives
;
_journal_name_full 'Journal of Organic Chemistry'
_journal_page_first 9835
_journal_page_last 9840
_journal_paper_doi 10.1021/jo051586g
_journal_volume 70
_journal_year 2005
_chemical_formula_sum 'C28 H23 N4 O P'
_chemical_formula_weight 462.47
_space_group_IT_number 4
_symmetry_cell_setting monoclinic
_symmetry_space_group_name_Hall 'P 2yb'
_symmetry_space_group_name_H-M 'P 1 21 1'
_cell_angle_alpha 90.00
_cell_angle_beta 91.29(3)
_cell_angle_gamma 90.00
_cell_formula_units_Z 2
_cell_length_a 8.403(3)
_cell_length_b 14.622(6)
_cell_length_c 9.752(4)
_cell_measurement_temperature 293(2)
_cell_volume 1198.0(8)
_diffrn_ambient_temperature 293(2)
_exptl_crystal_density_diffrn 1.282
_cod_original_sg_symbol_H-M 'P 21'
_cod_database_code 4020704

loop_
_symmetry_equiv_pos_as_xyz
'x, y, z'
'-x, y+1/2, -z'

loop_
_atom_site_aniso_label
_atom_site_aniso_U_11
_atom_site_aniso_U_22
_atom_site_aniso_U_33
_atom_site_aniso_U_23
_atom_site_aniso_U_13
_atom_site_aniso_U_12
P 0.0419(3) 0.0366(3) 0.0418(3) 0.0009(3) 0.0041(2) 0.0001(3)
O 0.0692(10) 0.0521(9) 0.0426(8) -0.0001(10) 0.0050(7) 0.0029(10)
C1A 0.0343(11) 0.0357(12) 0.0505(13) 0.0000(10) 0.0018(9) 0.0026(9)
C2A 0.0520(14) 0.0422(13) 0.0563(14) -0.0090(11) 0.0062(11) 0.0025(11)
C3A 0.076(2) 0.0394(14) 0.074(2) -0.0149(13) 0.0093(15) -0.0096(13)
C4A 0.060(2) 0.0334(12) 0.071(2) 0.0024(12) 0.0062(14) -0.0037(12)
C5A 0.0381(12) 0.0376(11) 0.0539(13) 0.0064(10) -0.0005(9) 0.0008(9)
N6A 0.0380(10) 0.0356(9) 0.0508(11) 0.0007(8) 0.0007(8) -0.0027(8)
C7A 0.0413(12) 0.0468(13) 0.0552(14) 0.0064(11) -0.0032(10) -0.0021(10)
N8A 0.0497(13) 0.0560(13) 0.0635(14) 0.0149(11) 0.0035(10) -0.0034(10)
C9A 0.058(2) 0.074(2) 0.064(2) 0.020(2) 0.0027(13) -0.0006(15)
C10A 0.077(2) 0.102(3) 0.050(2) 0.015(2) 0.0056(14) -0.008(2)
C11A 0.086(2) 0.082(2) 0.060(2) -0.009(2) 0.004(2) -0.006(2)
C12A 0.064(2) 0.063(2) 0.057(2) 0.0037(14) -0.0027(13) -0.0123(14)
C13A 0.093(3) 0.095(3) 0.090(2) 0.033(2) 0.020(2) -0.014(2)
C1B 0.0349(11) 0.0332(11) 0.0461(13) 0.0017(9) 0.0031(9) -0.0031(9)
C2B 0.0485(14) 0.0421(12) 0.0482(13) 0.0053(10) -0.0032(10) 0.0002(11)
C3B 0.059(2) 0.047(2) 0.058(2) 0.0057(12) -0.0121(12) 0.0132(12)
C4B 0.053(2) 0.0405(13) 0.059(2) -0.0015(11) -0.0005(12) 0.0104(11)
C5B 0.0403(12) 0.0344(11) 0.0499(12) 0.0043(9) 0.0037(9) -0.0017(9)
N6B 0.0399(10) 0.0325(9) 0.0455(10) 0.0030(8) 0.0009(8) -0.0004(8)
C7B 0.0490(13) 0.0392(12) 0.0469(12) 0.0027(10) 0.0048(10) -0.0069(10)
N8B 0.0599(13) 0.0467(12) 0.0494(11) -0.0037(9) 0.0094(9) -0.0037(10)
C9B 0.067(2) 0.056(2) 0.0479(14) -0.0066(12) 0.0115(12) -0.0147(13)
C10B 0.078(2) 0.073(2) 0.0428(14) -0.0023(13) 0.0039(12) -0.019(2)
C11B 0.083(2) 0.067(2) 0.055(2) 0.0147(15) -0.0079(14) -0.008(2)
C12B 0.071(2) 0.0435(14) 0.054(2) 0.0032(11) -0.0044(13) 0.0001(12)
C13B 0.106(3) 0.073(2) 0.064(2) -0.027(2) 0.011(2) 0.000(2)
C1C 0.0380(10) 0.0320(9) 0.0560(11) 0.0020(12) 0.0068(8) 0.0009(11)
C2C 0.0393(11) 0.059(2) 0.0598(13) 0.0119(14) 0.0062(9) 0.0029(12)
C3C 0.0464(13) 0.062(2) 0.074(2) 0.012(2) -0.0053(11) 0.0035(14)
C4C 0.0372(11) 0.0507(13) 0.102(2) 0.005(2) 0.0036(12) 0.0027(13)
C5C 0.0446(13) 0.058(2) 0.096(2) -0.004(2) 0.0228(13) -0.0021(14)
C6C 0.0525(13) 0.0491(13) 0.0638(14) 0.0006(14) 0.0178(10) -0.0028(14)

loop_
_atom_site_label
_atom_site_type_symbol
_atom_site_fract_x
_atom_site_fract_y
_atom_site_fract_z
_atom_site_U_iso_or_equiv
_atom_site_thermal_displace_type
_atom_site_occupancy
_atom_site_calc_flag
_atom_site_refinement_flags
_atom_site_disorder_group
P P 0.03371(6) 0.44329(4) 0.11802(5) 0.0401(2) Uani 1 d . .
O O 0.0433(2) 0.4410(2) 0.26944(15) 0.0546(4) Uani 1 d . .
C1A C 0.1308(3) 0.5443(2) 0.0510(3) 0.0402(5) Uani 1 d . .
C2A C 0.1650(3) 0.6153(2) 0.1416(3) 0.0501(6) Uani 1 d . .
H2A H 0.1394(3) 0.6111(2) 0.2337(3) 0.060 Uiso 1 calc R .
C3A C 0.2380(4) 0.6921(2) 0.0907(4) 0.0630(8) Uani 1 d . .
H3A H 0.2600(4) 0.7418(2) 0.1476(4) 0.076 Uiso 1 calc R .
C4A C 0.2779(4) 0.6944(2) -0.0443(3) 0.0546(7) Uani 1 d . .
H4A H 0.3292(4) 0.7454(2) -0.0794(3) 0.066 Uiso 1 calc R .
C5A C 0.2419(3) 0.6206(2) -0.1294(3) 0.0432(5) Uani 1 d . .
N6A N 0.1667(2) 0.54580(13) -0.0820(2) 0.0414(4) Uani 1 d . .
C7A C 0.2893(3) 0.6183(2) -0.2748(3) 0.0478(5) Uani 1 d . .
N8A N 0.3592(3) 0.6946(2) -0.3215(3) 0.0564(6) Uani 1 d . .
C9A C 0.4044(4) 0.6958(2) -0.4527(3) 0.0652(8) Uani 1 d . .
C10A C 0.3816(5) 0.6218(3) -0.5388(3) 0.0764(9) Uani 1 d . .
H10A H 0.4144(5) 0.6247(3) -0.6291(3) 0.092 Uiso 1 calc R .
C11A C 0.3102(5) 0.5436(3) -0.4907(3) 0.0759(9) Uani 1 d . .
H11A H 0.2941(5) 0.4934(3) -0.5480(3) 0.091 Uiso 1 calc R .
C12A C 0.2630(4) 0.5411(2) -0.3564(3) 0.0611(7) Uani 1 d . .
H12A H 0.2148(4) 0.4892(2) -0.3209(3) 0.073 Uiso 1 calc R .
C13A C 0.4794(5) 0.7839(3) -0.5003(4) 0.0924(12) Uani 1 d . .
H13A1 H 0.3990(7) 0.8224(8) -0.5414(25) 0.111 Uiso 1 calc R .
H13A2 H 0.5589(22) 0.7704(3) -0.5666(21) 0.111 Uiso 1 calc R .
H13A3 H 0.5280(29) 0.8148(10) -0.4233(6) 0.111 Uiso 1 calc R .
C1B C 0.1300(3) 0.34362(15) 0.0437(2) 0.0381(5) Uani 1 d . .
C2B C 0.2222(3) 0.2885(2) 0.1283(3) 0.0463(6) Uani 1 d . .
H2B H 0.2367(3) 0.3022(2) 0.2208(3) 0.056 Uiso 1 calc R .
C3B C 0.2925(4) 0.2122(2) 0.0718(3) 0.0547(7) Uani 1 d . .
H3B H 0.3549(4) 0.1735(2) 0.1263(3) 0.066 Uiso 1 calc R .
C4B C 0.2696(4) 0.1940(2) -0.0650(3) 0.0510(6) Uani 1 d . .
H4B H 0.3172(4) 0.1434(2) -0.1048(3) 0.061 Uiso 1 calc R .
C5B C 0.1733(3) 0.2529(2) -0.1438(2) 0.0415(5) Uani 1 d . .
N6B N 0.1058(2) 0.32760(13) -0.0904(2) 0.0393(4) Uani 1 d . .
C7B C 0.1359(3) 0.2346(2) -0.2912(2) 0.0450(5) Uani 1 d . .
N8B N 0.1844(3) 0.15372(15) -0.3401(2) 0.0519(5) Uani 1 d . .
C9B C 0.1476(4) 0.1324(2) -0.4711(3) 0.0569(7) Uani 1 d . .
C10B C 0.0662(4) 0.1921(2) -0.5560(3) 0.0643(8) Uani 1 d . .
H10B H 0.0440(4) 0.1760(2) -0.6467(3) 0.077 Uiso 1 calc R .
C11B C 0.0175(4) 0.2758(2) -0.5067(3) 0.0685(8) Uani 1 d . .
H11B H -0.0375(4) 0.3168(2) -0.5631(3) 0.082 Uiso 1 calc R .
C12B C 0.0524(4) 0.2969(2) -0.3721(3) 0.0566(7) Uani 1 d . .
H12B H 0.0203(4) 0.3525(2) -0.3357(3) 0.068 Uiso 1 calc R .
C13B C 0.1968(5) 0.0385(3) -0.5176(4) 0.0808(10) Uani 1 d . .
H13B1 H 0.1669(28) 0.0305(7) -0.6125(8) 0.097 Uiso 1 calc R .
H13B2 H 0.1446(23) -0.0069(3) -0.4636(18) 0.097 Uiso 1 calc R .
H13B3 H 0.3100(6) 0.0320(7) -0.5065(24) 0.097 Uiso 1 calc R .
C1C C -0.1674(2) 0.4443(2) 0.0490(2) 0.0419(4) Uani 1 d . .
C2C C -0.2020(3) 0.4514(2) -0.0895(2) 0.0527(6) Uani 1 d . .
H2C H -0.1202(3) 0.4578(2) -0.1515(2) 0.063 Uiso 1 calc R .
C3C C -0.3602(3) 0.4490(3) -0.1364(3) 0.0609(7) Uani 1 d . .
H3C H -0.3841(3) 0.4525(3) -0.2298(3) 0.073 Uiso 1 calc R .
C4C C -0.4803(3) 0.4414(2) -0.0437(3) 0.0633(7) Uani 1 d . .
H4C H -0.5856(3) 0.4393(2) -0.0751(3) 0.076 Uiso 1 calc R .
C5C C -0.4473(3) 0.4368(2) 0.0939(3) 0.0657(7) Uani 1 d . .
H5C H -0.5297(3) 0.4326(2) 0.1557(3) 0.079 Uiso 1 calc R .
C6C C -0.2905(3) 0.4385(2) 0.1410(3) 0.0549(6) Uani 1 d . .
H6C H -0.2677(3) 0.4358(2) 0.2347(3) 0.066 Uiso 1 calc R .

loop_
_geom_bond_atom_site_label_1
_geom_bond_atom_site_label_2
_geom_bond_distance
_geom_bond_site_symmetry_2
_geom_bond_publ_flag
P O 1.477(2) . ?
P C1C 1.805(2) . ?
P C1A 1.816(3) . ?
P C1B 1.825(2) . ?
C1A N6A 1.339(3) . ?
C1A C2A 1.388(4) . ?
C2A C3A 1.378(4) . ?
C3A C4A 1.367(5) . ?
C4A C5A 1.390(4) . ?
C5A N6A 1.350(3) . ?
C5A C7A 1.482(3) . ?
C7A N8A 1.345(3) . ?
C7A C12A 1.395(4) . ?
N8A C9A 1.343(4) . ?
C9A C10A 1.380(5) . ?
C9A C13A 1.512(5) . ?
C10A C11A 1.379(5) . ?
C11A C12A 1.378(4) . ?
C1B N6B 1.340(3) . ?
C1B C2B 1.379(3) . ?
C2B C3B 1.382(4) . ?
C3B C4B 1.369(4) . ?
C4B C5B 1.399(3) . ?
C5B N6B 1.342(3) . ?
C5B C7B 1.489(3) . ?
C7B N8B 1.342(3) . ?
C7B C12B 1.386(4) . ?
N8B C9B 1.344(3) . ?
C9B C10B 1.375(5) . ?
C9B C13B 1.507(5) . ?
C10B C11B 1.380(5) . ?
C11B C12B 1.373(4) . ?
C1C C2C 1.379(3) . ?
C1C C6C 1.388(3) . ?
C2C C3C 1.397(3) . ?
C3C C4C 1.375(4) . ?
C4C C5C 1.366(4) . ?
C5C C6C 1.386(4) . ?

loop_
_cod_related_entry_id
_cod_related_entry_database
_cod_related_entry_code
1 ChemSpider 9815960
